data_1573348
loop_
_publ_author_name
'Gajda, Roman'
'S&#x142;awi&#x144;ski, Wojciech'
'Por&#x119;ba, Tomasz'
'Parafiniuk, Jan'
'Mezouar, Mohamed'
'Dera, Przemys&#x142;aw'
'Wo&#x17a;niak, Krzysztof'

_publ_section_title
;
 Incommensurately modulated structure of
 Zn<sub>4</sub>Si<sub>2</sub>O<sub>7</sub>(OH)<sub>2</sub>&#xb7;H<sub>2</sub>O
 at high pressure.
;
_journal_issue 1
_journal_name_full IUCrJ
_journal_paper_doi 10.1107/S2052252524011060
_journal_volume 12
_journal_year 2025
_chemical_formula_moiety 'O9 Si2 Zn4, O'
_chemical_formula_sum 'O10 Si2 Zn4'
_chemical_formula_weight 477.66
_space_group_crystal_system orthorhombic
_space_group_IT_number 34
_space_group_name_Hall 'P 2 -2n'
_space_group_name_H-M_alt 'P n n 2'
_audit_creation_date 2024-08-16
_audit_creation_method
;
Olex2 1.5
(compiled 2024.02.16 svn.r378c4104 for OlexSys, GUI svn.r6928)
;
_cell_angle_alpha 90
_cell_angle_beta 90
_cell_angle_gamma 90
_cell_formula_units_Z 2
_cell_length_a 8.1695(4)
_cell_length_b 10.658(3)
_cell_length_c 5.05310(10)
_cell_measurement.pressure 3050000

_cell_measurement_reflns_used 1893
_cell_measurement_temperature 293
_cell_measurement_theta_max 23.0550
_cell_measurement_theta_min 2.2140
_cell_volume 439.98(13)
_computing_molecular_graphics 'Olex2 1.5 (Dolomanov et al., 2009)'
_computing_publication_material 'Olex2 1.5 (Dolomanov et al., 2009)'
_computing_structure_refinement 'SHELXL 2018/3 (Sheldrick, 2015)'
_diffrn_ambient_temperature 293(2)
_diffrn_measured_fraction_theta_full 0.404
_diffrn_measured_fraction_theta_max 0.265
_diffrn_measurement_device_type 'esperanto-CrysAlisPro-abstract goniometer imported esperanto images'
_diffrn_radiation_type synchrotron
_diffrn_radiation_wavelength 0.35424
_diffrn_reflns_av_R_equivalents 0.0421
_diffrn_reflns_av_unetI/netI 0.0373
_diffrn_reflns_Laue_measured_fraction_full 0.404
_diffrn_reflns_Laue_measured_fraction_max 0.265
_diffrn_reflns_limit_h_max 13
_diffrn_reflns_limit_h_min -14
_diffrn_reflns_limit_k_max 8
_diffrn_reflns_limit_k_min -7
_diffrn_reflns_limit_l_max 8
_diffrn_reflns_limit_l_min -8
_diffrn_reflns_number 4934
_diffrn_reflns_point_group_measured_fraction_full 0.419
_diffrn_reflns_point_group_measured_fraction_max 0.259
_diffrn_reflns_theta_full 12.271
_diffrn_reflns_theta_max 23.044
_diffrn_reflns_theta_min 2.223
_diffrn_source synchrotron
_exptl_absorpt_correction_T_max 1.00000
_exptl_absorpt_correction_T_min 0.37569
_exptl_absorpt_correction_type multi-scan
_exptl_absorpt_process_details
;
CrysAlisPro 1.171.40.53 (Rigaku Oxford Diffraction, 2019)
Empirical absorption correction using spherical harmonics,
 implemented in SCALE3 ABSPACK scaling algorithm.
;
_exptl_crystal_colour colourless
_exptl_crystal_density_diffrn 3.605
_exptl_crystal_description block
_exptl_crystal_F_000 456
_exptl_crystal_size_max 0.06
_exptl_crystal_size_mid 0.04
_exptl_crystal_size_min 0.02
_refine_diff_density_max 0.956
_refine_diff_density_min -1.831
_refine_diff_density_rms 0.261
_refine_ls_abs_structure_details
;
 Flack x determined using 493 quotients [(I+)-(I-)]/[(I+)+(I-)]
 (Parsons, Flack and Wagner, Acta Cryst. B69 (2013) 249-259).
;
_refine_ls_abs_structure_Flack 1.06(10)
_refine_ls_extinction_method none
_refine_ls_goodness_of_fit_ref 1.189
_refine_ls_hydrogen_treatment undef
_refine_ls_matrix_type full
_refine_ls_number_parameters 59
_refine_ls_number_reflns 1289
_refine_ls_number_restraints 1
_refine_ls_restrained_S_all 1.188
_refine_ls_R_factor_all 0.0532
_refine_ls_R_factor_gt 0.0487
_refine_ls_shift/su_max 0.000
_refine_ls_shift/su_mean 0.000
_refine_ls_structure_factor_coef Fsqd
_refine_ls_weighting_details 'w=1/[\s^2^(Fo^2^)+(0.1089P)^2^+0.8145P] where P=(Fo^2^+2Fc^2^)/3'
_refine_ls_weighting_scheme calc
_refine_ls_wR_factor_gt 0.1478
_refine_ls_wR_factor_ref 0.1778
_reflns_Friedel_coverage 0.834
_reflns_Friedel_fraction_full 0.437
_reflns_Friedel_fraction_max 0.252
_reflns_number_gt 1183
_reflns_number_total 1289
_reflns_threshold_expression 'I > 2\s(I)'
_cod_data_source_file fc5081.cif
_cod_data_source_block 3_05GPa_Pnn2_DESY_crystal_2
_cod_original_cell_volume 439.99(11)
_cod_database_code 1573348
_shelx_shelxl_version_number 2018/3
_shelx_space_group_comment
;
The symmetry employed for this shelxl refinement is uniquely defined
by the following loop, which should always be used as a source of
symmetry information in preference to the above space-group names.
They are only intended as comments.
;
_cell_oxdiff_length_a 10.661(3)
_cell_oxdiff_length_b 8.1690(3)
_cell_oxdiff_length_c 5.05203(18)
_cell_oxdiff_angle_alpha 90.023(3)
_cell_oxdiff_angle_beta 90.015(8)
_cell_oxdiff_angle_gamma 89.989(8)
_cell_oxdiff_volume 439.99(12)
_cell_oxdiff_measurement_reflns_used 1893
_oxdiff_exptl_absorpt_empirical_full_min 0.686
_oxdiff_exptl_absorpt_empirical_full_max 2.329
_oxdiff_exptl_absorpt_empirical_details
;
Empirical correction (ABSPACK) includes:
- Absorption correction using spherical harmonics
- Frame scaling
- Detector area scaling
;
_olex2_refinement_description
;
;
_olex2_submission_special_instructions 'No special instructions were received'

loop_
_space_group_symop_operation_xyz
'x, y, z'
'-x, -y, z'
'x+1/2, -y+1/2, z+1/2'
'-x+1/2, y+1/2, z+1/2'

loop_
_atom_site_label
_atom_site_type_symbol
_atom_site_fract_x
_atom_site_fract_y
_atom_site_fract_z
_atom_site_U_iso_or_equiv
_atom_site_adp_type
_atom_site_occupancy
_atom_site_site_symmetry_order
_atom_site_calc_flag
_atom_site_refinement_flags_posn
_atom_site_refinement_flags_adp
_atom_site_refinement_flags_occupancy
_atom_site_disorder_assembly
_atom_site_disorder_group
Zn1 Zn 0.23063(9) 0.14926(16) 0.61489(17) 0.0171(6) Uani 1 1 d . . . . .
Zn2 Zn 0.31348(10) 0.33384(16) 0.11950(15) 0.0175(6) Uani 1 1 d . . . . .
Si1 Si 0.51979(19) 0.3568(4) 0.6088(6) 0.0094(12) Uani 1 1 d . . . . .
O1 O 0.3668(7) 0.2800(14) 0.4792(11) 0.0159(8) Uiso 1 1 d . . . . .
O2 O 0.6922(7) 0.3116(14) 0.4849(10) 0.020(4) Uani 1 1 d . . . . .
O3 O 0.5207(6) 0.3403(11) 0.9258(10) 0.0106(7) Uiso 1 1 d . . . . .
O4 O 0.1812(10) 0.4805(17) 0.0758(14) 0.0240(14) Uiso 1 1 d . . . . .
O5 O 0.500000 0.500000 0.509(2) 0.042(11) Uani 1 2 d S T P . .
O6 O 0.000000 0.500000 -0.402(4) 0.077(16) Uani 1 2 d S T P . .

loop_
_atom_site_aniso_label
_atom_site_aniso_U_11
_atom_site_aniso_U_22
_atom_site_aniso_U_33
_atom_site_aniso_U_23
_atom_site_aniso_U_13
_atom_site_aniso_U_12
Zn1 0.0148(3) 0.0268(19) 0.0096(3) 0.0000(6) -0.0004(2) -0.0031(3)
Zn2 0.0154(3) 0.0275(19) 0.0097(3) -0.0003(5) -0.0002(3) -0.0033(3)
Si1 0.0116(7) 0.009(4) 0.0074(6) -0.0007(10) -0.0005(5) -0.0015(7)
O2 0.019(2) 0.031(13) 0.0102(15) -0.001(3) 0.0010(12) 0.012(3)
O5 0.032(5) 0.08(3) 0.014(4) 0.000 0.000 0.006(9)
O6 0.045(6) 0.16(5) 0.021(6) 0.000 0.000 -0.018(12)

loop_
_atom_type_symbol
_atom_type_description
_atom_type_scat_dispersion_real
_atom_type_scat_dispersion_imag
_atom_type_scat_source
O O 0.0003 0.0013 'International Tables Vol C Tables 4.2.6.8 and 6.1.1.4'
Si Si 0.0175 0.0165 'International Tables Vol C Tables 4.2.6.8 and 6.1.1.4'
Zn Zn 0.2130 0.4015 'International Tables Vol C Tables 4.2.6.8 and 6.1.1.4'

loop_
_geom_angle_atom_site_label_1
_geom_angle_atom_site_label_2
_geom_angle_atom_site_label_3
_geom_angle
_geom_angle_site_symmetry_1
_geom_angle_site_symmetry_3
_geom_angle_publ_flag
O1 Zn1 O2 106.5(4) . 3_455 ?
O1 Zn1 O3 107.0(3) . 3_454 ?
O1 Zn1 O4 115.0(5) . 4_545 ?
O2 Zn1 O3 108.3(3) 3_455 3_454 ?
O2 Zn1 O4 110.8(5) 3_455 4_545 ?
O4 Zn1 O3 109.0(4) 4_545 3_454 ?
O1 Zn2 O2 101.7(4) . 3_454 ?
O1 Zn2 O3 106.4(2) . 1_554 ?
O3 Zn2 O2 106.9(4) 1_554 3_454 ?
O4 Zn2 O1 118.2(4) . . ?
O4 Zn2 O2 108.7(5) . 3_454 ?
O4 Zn2 O3 113.7(4) . 1_554 ?
O2 Si1 O1 111.3(6) . . ?
O2 Si1 O5 104.3(5) . . ?
O3 Si1 O1 110.3(4) . . ?
O3 Si1 O2 110.4(3) . . ?
O3 Si1 O5 114.5(6) . . ?
O5 Si1 O1 105.8(5) . . ?
Zn1 O1 Zn2 114.7(4) . . ?
Si1 O1 Zn1 131.9(4) . . ?
Si1 O1 Zn2 113.4(6) . . ?
Zn1 O2 Zn2 115.0(4) 3_554 3 ?
Si1 O2 Zn1 116.8(5) . 3_554 ?
Si1 O2 Zn2 122.8(6) . 3 ?
Zn2 O3 Zn1 120.9(3) 1_556 3 ?
Si1 O3 Zn1 118.7(3) . 3 ?
Si1 O3 Zn2 119.8(3) . 1_556 ?
Zn2 O4 Zn1 122.3(4) . 4_554 ?
Si1 O5 Si1 143.5(7) 2_665 . ?

loop_
_geom_bond_atom_site_label_1
_geom_bond_atom_site_label_2
_geom_bond_distance
_geom_bond_site_symmetry_2
_geom_bond_publ_flag
Zn1 O1 1.910(12) . ?
Zn1 O2 1.941(6) 3_455 ?
Zn1 O3 1.966(5) 3_454 ?
Zn1 O4 1.947(17) 4_545 ?
Zn2 O1 1.955(7) . ?
Zn2 O2 1.962(11) 3_454 ?
Zn2 O3 1.957(5) 1_554 ?
Zn2 O4 1.913(16) . ?
Si1 O1 1.631(10) . ?
Si1 O2 1.614(6) . ?
Si1 O3 1.612(6) . ?
Si1 O5 1.617(5) . ?

loop_
_geom_torsion_atom_site_label_1
_geom_torsion_atom_site_label_2
_geom_torsion_atom_site_label_3
_geom_torsion_atom_site_label_4
_geom_torsion
_geom_torsion_site_symmetry_1
_geom_torsion_site_symmetry_2
_geom_torsion_site_symmetry_3
_geom_torsion_site_symmetry_4
_geom_torsion_publ_flag
O1 Si1 O2 Zn1 67.5(10) . . . 3_554 ?
O1 Si1 O2 Zn2 -85.1(6) . . . 3 ?
O1 Si1 O3 Zn1 151.8(7) . . . 3 ?
O1 Si1 O3 Zn2 -36.7(10) . . . 1_556 ?
O1 Si1 O5 Si1 122.1(3) . . . 2_665 ?
O2 Si1 O1 Zn1 105.6(8) . . . . ?
O2 Si1 O1 Zn2 -74.9(9) . . . . ?
O2 Si1 O3 Zn1 28.3(10) . . . 3 ?
O2 Si1 O3 Zn2 -160.1(7) . . . 1_556 ?
O2 Si1 O5 Si1 -120.4(3) . . . 2_665 ?
O3 Si1 O1 Zn1 -17.3(11) . . . . ?
O3 Si1 O1 Zn2 162.1(5) . . . . ?
O3 Si1 O2 Zn1 -169.6(6) . . . 3_554 ?
O3 Si1 O2 Zn2 37.8(9) . . . 3 ?
O3 Si1 O5 Si1 0.43(19) . . . 2_665 ?
O5 Si1 O1 Zn1 -141.7(8) . . . . ?
O5 Si1 O1 Zn2 37.8(7) . . . . ?
O5 Si1 O2 Zn1 -46.1(8) . . . 3_554 ?
O5 Si1 O2 Zn2 161.3(6) . . . 3 ?
O5 Si1 O3 Zn1 -89.0(6) . . . 3 ?
O5 Si1 O3 Zn2 82.5(7) . . . 1_556 ?
